data_1546461
loop_
_publ_author_name
'Xu, Wei'
'Wang, Gaonan'
'Sun, Ning'
'Liu, Yuanhong'

_publ_section_title
;
 Gold-Catalyzed Formal [3 + 2] Cycloaddition of Ynamides with
 4,5-Dihydro-1,2,4-oxadiazoles: Synthesis of Functionalized
 4-Aminoimidazoles.
;
_journal_issue 12
_journal_name_full 'Organic letters'
_journal_page_first 3307
_journal_page_last 3310
_journal_paper_doi 10.1021/acs.orglett.7b01469
_journal_volume 19
_journal_year 2017
_chemical_formula_sum 'C18 H19 N3 O3 S'
_chemical_formula_weight 357.42
_chemical_name_systematic
; 
 ? 
;
_space_group_crystal_system monoclinic
_space_group_IT_number 14
_space_group_name_Hall '-P 2yn'
_space_group_name_H-M_alt 'P 1 21/n 1'
_symmetry_space_group_name_Hall '-P 2yn'
_symmetry_space_group_name_H-M 'P 1 21/n 1'
_atom_sites_solution_hydrogens mixed
_audit_creation_method SHELXL-2013
_cell_angle_alpha 90
_cell_angle_beta 100.034(3)
_cell_angle_gamma 90
_cell_formula_units_Z 4
_cell_length_a 7.4046(11)
_cell_length_b 21.681(3)
_cell_length_c 10.6160(16)
_cell_measurement_reflns_used 3342
_cell_measurement_temperature 293(2)
_cell_measurement_theta_max 56.368
_cell_measurement_theta_min 4.326
_cell_volume 1678.2(4)
_computing_cell_refinement 'Bruker SMART'
_computing_data_collection 'Bruker SMART'
_computing_data_reduction 'Bruker SHELXTL'
_computing_molecular_graphics 'Bruker SHELXTL'
_computing_publication_material 'Bruker SHELXTL'
_computing_structure_refinement 'SHELXL-2013 (Sheldrick, 2013)'
_computing_structure_solution 'Bruker SHELXTL'
_diffrn_ambient_temperature 293(2)
_diffrn_measured_fraction_theta_full 1.000
_diffrn_measured_fraction_theta_max 1.000
_diffrn_measurement_device_type 'CCD area detector'
_diffrn_measurement_method 'phi and omega scans'
_diffrn_radiation_type MoK\a
_diffrn_radiation_wavelength 0.71073
_diffrn_reflns_av_R_equivalents 0.0363
_diffrn_reflns_av_unetI/netI 0.0346
_diffrn_reflns_Laue_measured_fraction_full 1.000
_diffrn_reflns_Laue_measured_fraction_max 1.000
_diffrn_reflns_limit_h_max 8
_diffrn_reflns_limit_h_min -8
_diffrn_reflns_limit_k_max 18
_diffrn_reflns_limit_k_min -26
_diffrn_reflns_limit_l_max 12
_diffrn_reflns_limit_l_min -12
_diffrn_reflns_number 9531
_diffrn_reflns_point_group_measured_fraction_full 1.000
_diffrn_reflns_point_group_measured_fraction_max 1.000
_diffrn_reflns_theta_full 25.242
_diffrn_reflns_theta_max 25.492
_diffrn_reflns_theta_min 1.879
_exptl_absorpt_coefficient_mu 0.216
_exptl_absorpt_correction_T_max 0.7456
_exptl_absorpt_correction_T_min 0.6583
_exptl_absorpt_correction_type multi-scan
_exptl_absorpt_process_details sadabs
_exptl_crystal_colour colorless
_exptl_crystal_density_diffrn 1.415
_exptl_crystal_description prismatic
_exptl_crystal_F_000 752
_exptl_crystal_size_max 0.220
_exptl_crystal_size_mid 0.170
_exptl_crystal_size_min 0.140
_refine_diff_density_max 0.247
_refine_diff_density_min -0.330
_refine_diff_density_rms 0.048
_refine_ls_extinction_coef 0.027(2)
_refine_ls_extinction_expression Fc^*^=kFc[1+0.001xFc^2^\l^3^/sin(2\q)]^-1/4^
_refine_ls_extinction_method SHELXL
_refine_ls_goodness_of_fit_ref 1.024
_refine_ls_hydrogen_treatment mixed
_refine_ls_matrix_type full
_refine_ls_number_parameters 234
_refine_ls_number_reflns 3115
_refine_ls_number_restraints 0
_refine_ls_restrained_S_all 1.024
_refine_ls_R_factor_all 0.0476
_refine_ls_R_factor_gt 0.0392
_refine_ls_shift/su_max 0.001
_refine_ls_shift/su_mean 0.000
_refine_ls_structure_factor_coef Fsqd
_refine_ls_weighting_details 'w=1/[\s^2^(Fo^2^)+(0.0598P)^2^+0.4413P] where P=(Fo^2^+2Fc^2^)/3'
_refine_ls_weighting_scheme calc
_refine_ls_wR_factor_gt 0.1018
_refine_ls_wR_factor_ref 0.1086
_reflns_Friedel_coverage 0.000
_reflns_number_gt 2629
_reflns_number_total 3115
_reflns_threshold_expression 'I > 2\s(I)'
_cod_data_source_file ol7b01469_si_002.cif
_cod_data_source_block cd16627
_cod_database_code 1546461
_shelx_space_group_comment
; 
The symmetry employed for this shelxl refinement is uniquely defined 
by the following loop, which should always be used as a source of 
symmetry information in preference to the above space-group names. 
They are only intended as comments. 
;
_shelx_estimated_absorpt_t_min 0.954
_shelx_estimated_absorpt_t_max 0.970
_shelxl_version_number 2013-4

loop_
_space_group_symop_operation_xyz
'x, y, z'
'-x+1/2, y+1/2, -z+1/2'
'-x, -y, -z'
'x-1/2, -y-1/2, z-1/2'

loop_
_atom_site_label
_atom_site_type_symbol
_atom_site_fract_x
_atom_site_fract_y
_atom_site_fract_z
_atom_site_U_iso_or_equiv
_atom_site_adp_type
_atom_site_occupancy
_atom_site_site_symmetry_order
_atom_site_calc_flag
_atom_site_refinement_flags_posn
_atom_site_refinement_flags_adp
S1 S 1.06424(7) 0.11239(2) 0.30908(4) 0.03524(17) Uani 1 1 d . .
N1 N 0.8256(2) -0.05097(7) 0.06112(14) 0.0313(3) Uani 1 1 d . .
N2 N 0.9228(2) -0.03167(7) 0.26535(13) 0.0329(3) Uani 1 1 d . .
N3 N 0.8647(2) 0.07850(7) 0.26882(13) 0.0348(4) Uani 1 1 d . .
O1 O 0.45662(19) 0.15491(6) -0.34148(12) 0.0461(4) Uani 1 1 d . .
O2 O 1.1495(2) 0.11154(6) 0.19780(12) 0.0472(4) Uani 1 1 d . .
O3 O 1.0315(2) 0.17010(6) 0.36510(13) 0.0508(4) Uani 1 1 d . .
C1 C 0.9004(2) -0.07502(8) 0.17650(15) 0.0293(4) Uani 1 1 d . .
C2 C 0.8623(2) 0.02147(8) 0.20208(16) 0.0310(4) Uani 1 1 d . .
C3 C 0.7982(2) 0.01143(8) 0.07452(16) 0.0306(4) Uani 1 1 d . .
C4 C 0.7099(2) 0.05045(8) -0.03080(16) 0.0308(4) Uani 1 1 d . .
C5 C 0.6872(3) 0.11364(9) -0.01778(18) 0.0420(5) Uani 1 1 d . .
H5 H 0.7305 0.1320 0.0609 0.050 Uiso 1 1 calc R U
C6 C 0.6024(3) 0.15027(9) -0.11760(18) 0.0415(5) Uani 1 1 d . .
H6 H 0.5882 0.1923 -0.1054 0.050 Uiso 1 1 calc R U
C7 C 0.5391(2) 0.12390(9) -0.23552(17) 0.0350(4) Uani 1 1 d . .
C8 C 0.5592(3) 0.06116(10) -0.24998(18) 0.0451(5) Uani 1 1 d . .
H8 H 0.5158 0.0430 -0.3288 0.054 Uiso 1 1 calc R U
C9 C 0.6421(3) 0.02515(9) -0.15015(17) 0.0407(5) Uani 1 1 d . .
H9 H 0.6532 -0.0171 -0.1625 0.049 Uiso 1 1 calc R U
C10 C 0.4210(3) 0.21874(10) -0.32796(19) 0.0464(5) Uani 1 1 d . .
H10A H 0.3555 0.2246 -0.2584 0.070 Uiso 1 1 calc R U
H10B H 0.3484 0.2339 -0.4056 0.070 Uiso 1 1 calc R U
H10C H 0.5349 0.2409 -0.3108 0.070 Uiso 1 1 calc R U
C11 C 0.9471(2) -0.14023(8) 0.19944(16) 0.0308(4) Uani 1 1 d . .
C12 C 0.9161(3) -0.18472(9) 0.10344(17) 0.0388(4) Uani 1 1 d . .
H12 H 0.8647 -0.1734 0.0204 0.047 Uiso 1 1 calc R U
C13 C 0.9615(3) -0.24572(9) 0.13127(19) 0.0450(5) Uani 1 1 d . .
H13 H 0.9411 -0.2751 0.0665 0.054 Uiso 1 1 calc R U
C14 C 1.0366(3) -0.26345(9) 0.2539(2) 0.0459(5) Uani 1 1 d . .
H14 H 1.0669 -0.3045 0.2719 0.055 Uiso 1 1 calc R U
C15 C 1.0664(3) -0.21980(10) 0.34958(19) 0.0465(5) Uani 1 1 d . .
H15 H 1.1157 -0.2315 0.4328 0.056 Uiso 1 1 calc R U
C16 C 1.0233(3) -0.15882(9) 0.32213(18) 0.0410(5) Uani 1 1 d . .
H16 H 1.0458 -0.1296 0.3872 0.049 Uiso 1 1 calc R U
C17 C 0.7328(3) 0.08459(10) 0.3568(2) 0.0520(5) Uani 1 1 d . .
H17A H 0.6117 0.0755 0.3119 0.078 Uiso 1 1 calc R U
H17B H 0.7360 0.1260 0.3891 0.078 Uiso 1 1 calc R U
H17C H 0.7645 0.0563 0.4267 0.078 Uiso 1 1 calc R U
C18 C 1.1984(3) 0.06682(10) 0.42606(18) 0.0456(5) Uani 1 1 d . .
H18A H 1.3145 0.0866 0.4540 0.068 Uiso 1 1 calc R U
H18B H 1.2181 0.0271 0.3907 0.068 Uiso 1 1 calc R U
H18C H 1.1362 0.0618 0.4975 0.068 Uiso 1 1 calc R U
H1 H 0.813(3) -0.0696(10) -0.011(2) 0.041(6) Uiso 1 1 d . .

loop_
_atom_site_aniso_label
_atom_site_aniso_U_11
_atom_site_aniso_U_22
_atom_site_aniso_U_33
_atom_site_aniso_U_23
_atom_site_aniso_U_13
_atom_site_aniso_U_12
S1 0.0536(3) 0.0258(3) 0.0246(3) -0.00225(17) 0.0022(2) -0.00515(19)
N1 0.0401(8) 0.0286(8) 0.0246(7) -0.0052(6) 0.0039(6) -0.0035(6)
N2 0.0397(8) 0.0301(8) 0.0278(7) -0.0029(6) 0.0027(6) -0.0012(6)
N3 0.0463(9) 0.0303(8) 0.0260(7) -0.0046(6) 0.0013(6) 0.0011(7)
O1 0.0575(8) 0.0404(8) 0.0352(7) 0.0020(6) -0.0064(6) 0.0072(6)
O2 0.0684(9) 0.0415(8) 0.0334(7) -0.0036(6) 0.0137(7) -0.0164(7)
O3 0.0814(10) 0.0276(7) 0.0409(8) -0.0083(6) 0.0040(7) -0.0039(7)
C1 0.0318(9) 0.0301(9) 0.0260(8) -0.0008(7) 0.0048(7) -0.0035(7)
C2 0.0360(9) 0.0280(9) 0.0283(9) -0.0035(7) 0.0035(7) -0.0024(7)
C3 0.0334(9) 0.0288(9) 0.0297(9) -0.0035(7) 0.0057(7) -0.0034(7)
C4 0.0310(9) 0.0324(9) 0.0280(9) -0.0018(7) 0.0029(7) -0.0040(7)
C5 0.0554(12) 0.0359(11) 0.0310(10) -0.0057(8) -0.0030(9) -0.0016(9)
C6 0.0533(11) 0.0315(10) 0.0368(10) -0.0024(8) -0.0004(9) 0.0012(8)
C7 0.0333(9) 0.0371(10) 0.0325(9) 0.0023(8) 0.0003(7) 0.0007(8)
C8 0.0558(12) 0.0434(12) 0.0306(10) -0.0103(8) -0.0077(9) 0.0044(9)
C9 0.0526(11) 0.0302(10) 0.0355(10) -0.0050(8) -0.0034(9) 0.0046(8)
C10 0.0503(12) 0.0429(12) 0.0463(12) 0.0100(9) 0.0093(9) 0.0073(9)
C11 0.0320(9) 0.0308(10) 0.0301(9) -0.0014(7) 0.0065(7) -0.0014(7)
C12 0.0525(11) 0.0356(10) 0.0284(9) -0.0008(8) 0.0072(8) -0.0032(8)
C13 0.0609(13) 0.0349(11) 0.0412(11) -0.0088(8) 0.0147(9) -0.0021(9)
C14 0.0507(12) 0.0311(10) 0.0566(13) 0.0050(9) 0.0112(10) 0.0106(9)
C15 0.0497(11) 0.0452(12) 0.0404(11) 0.0039(9) -0.0041(9) 0.0107(9)
C16 0.0471(11) 0.0400(11) 0.0330(10) -0.0060(8) -0.0008(8) 0.0068(9)
C17 0.0552(13) 0.0488(13) 0.0538(13) -0.0149(10) 0.0149(10) 0.0042(10)
C18 0.0521(12) 0.0455(12) 0.0349(10) 0.0004(9) -0.0044(9) 0.0008(9)

loop_
_atom_type_symbol
_atom_type_description
_atom_type_scat_dispersion_real
_atom_type_scat_dispersion_imag
_atom_type_scat_source
C C 0.0033 0.0016 'International Tables Vol C Tables 4.2.6.8 and 6.1.1.4'
H H 0.0000 0.0000 'International Tables Vol C Tables 4.2.6.8 and 6.1.1.4'
N N 0.0061 0.0033 'International Tables Vol C Tables 4.2.6.8 and 6.1.1.4'
O O 0.0106 0.0060 'International Tables Vol C Tables 4.2.6.8 and 6.1.1.4'
S S 0.1246 0.1234 'International Tables Vol C Tables 4.2.6.8 and 6.1.1.4'

loop_
_geom_angle_atom_site_label_1
_geom_angle_atom_site_label_2
_geom_angle_atom_site_label_3
_geom_angle
O3 S1 O2 119.14(9)
O3 S1 N3 106.95(9)
O2 S1 N3 106.60(8)
O3 S1 C18 108.42(9)
O2 S1 C18 107.45(10)
N3 S1 C18 107.81(9)
C1 N1 C3 109.15(14)
C1 N1 H1 126.1(14)
C3 N1 H1 124.1(14)
C1 N2 C2 105.00(14)
C2 N3 C17 116.24(15)
C2 N3 S1 116.86(12)
C17 N3 S1 117.56(12)
C7 O1 C10 117.54(15)
N2 C1 N1 110.59(15)
N2 C1 C11 124.82(15)
N1 C1 C11 124.59(15)
N2 C2 C3 112.22(15)
N2 C2 N3 120.80(15)
C3 C2 N3 126.95(16)
C2 C3 N1 103.03(15)
C2 C3 C4 134.00(16)
N1 C3 C4 122.88(15)
C5 C4 C9 116.63(16)
C5 C4 C3 122.67(15)
C9 C4 C3 120.70(16)
C6 C5 C4 122.41(17)
C6 C5 H5 118.8
C4 C5 H5 118.8
C7 C6 C5 119.56(18)
C7 C6 H6 120.2
C5 C6 H6 120.2
O1 C7 C8 115.90(16)
O1 C7 C6 125.26(18)
C8 C7 C6 118.84(17)
C9 C8 C7 121.16(17)
C9 C8 H8 119.4
C7 C8 H8 119.4
C8 C9 C4 121.39(18)
C8 C9 H9 119.3
C4 C9 H9 119.3
O1 C10 H10A 109.5
O1 C10 H10B 109.5
H10A C10 H10B 109.5
O1 C10 H10C 109.5
H10A C10 H10C 109.5
H10B C10 H10C 109.5
C16 C11 C12 118.31(17)
C16 C11 C1 118.83(16)
C12 C11 C1 122.85(16)
C13 C12 C11 120.18(18)
C13 C12 H12 119.9
C11 C12 H12 119.9
C14 C13 C12 120.74(18)
C14 C13 H13 119.6
C12 C13 H13 119.6
C15 C14 C13 119.42(19)
C15 C14 H14 120.3
C13 C14 H14 120.3
C14 C15 C16 120.09(19)
C14 C15 H15 120.0
C16 C15 H15 120.0
C15 C16 C11 121.24(18)
C15 C16 H16 119.4
C11 C16 H16 119.4
N3 C17 H17A 109.5
N3 C17 H17B 109.5
H17A C17 H17B 109.5
N3 C17 H17C 109.5
H17A C17 H17C 109.5
H17B C17 H17C 109.5
S1 C18 H18A 109.5
S1 C18 H18B 109.5
H18A C18 H18B 109.5
S1 C18 H18C 109.5
H18A C18 H18C 109.5
H18B C18 H18C 109.5

loop_
_geom_bond_atom_site_label_1
_geom_bond_atom_site_label_2
_geom_bond_distance
S1 O3 1.4243(14)
S1 O2 1.4331(14)
S1 N3 1.6386(16)
S1 C18 1.754(2)
N1 C1 1.357(2)
N1 C3 1.379(2)
N1 H1 0.86(2)
N2 C1 1.321(2)
N2 C2 1.369(2)
N3 C2 1.424(2)
N3 C17 1.470(2)
O1 C7 1.360(2)
O1 C10 1.421(2)
C1 C11 1.466(2)
C2 C3 1.372(2)
C3 C4 1.462(2)
C4 C5 1.390(3)
C4 C9 1.392(2)
C5 C6 1.384(3)
C5 H5 0.9300
C6 C7 1.382(3)
C6 H6 0.9300
C7 C8 1.380(3)
C8 C9 1.372(3)
C8 H8 0.9300
C9 H9 0.9300
C10 H10A 0.9600
C10 H10B 0.9600
C10 H10C 0.9600
C11 C16 1.386(3)
C11 C12 1.393(2)
C12 C13 1.384(3)
C12 H12 0.9300
C13 C14 1.378(3)
C13 H13 0.9300
C14 C15 1.378(3)
C14 H14 0.9300
C15 C16 1.379(3)
C15 H15 0.9300
C16 H16 0.9300
C17 H17A 0.9600
C17 H17B 0.9600
C17 H17C 0.9600
C18 H18A 0.9600
C18 H18B 0.9600
C18 H18C 0.9600

loop_
_geom_torsion_atom_site_label_1
_geom_torsion_atom_site_label_2
_geom_torsion_atom_site_label_3
_geom_torsion_atom_site_label_4
_geom_torsion
O3 S1 N3 C2 175.62(12)
O2 S1 N3 C2 47.15(14)
C18 S1 N3 C2 -67.97(14)
O3 S1 N3 C17 -38.96(16)
O2 S1 N3 C17 -167.43(14)
C18 S1 N3 C17 77.45(16)
C2 N2 C1 N1 -1.02(19)
C2 N2 C1 C11 179.88(15)
C3 N1 C1 N2 0.31(19)
C3 N1 C1 C11 179.41(15)
C1 N2 C2 C3 1.4(2)
C1 N2 C2 N3 179.52(15)
C17 N3 C2 N2 -69.8(2)
S1 N3 C2 N2 76.04(19)
C17 N3 C2 C3 108.0(2)
S1 N3 C2 C3 -106.15(18)
N2 C2 C3 N1 -1.21(19)
N3 C2 C3 N1 -179.17(16)
N2 C2 C3 C4 175.34(17)
N3 C2 C3 C4 -2.6(3)
C1 N1 C3 C2 0.54(18)
C1 N1 C3 C4 -176.51(15)
C2 C3 C4 C5 5.9(3)
N1 C3 C4 C5 -178.13(17)
C2 C3 C4 C9 -173.38(19)
N1 C3 C4 C9 2.6(3)
C9 C4 C5 C6 -0.3(3)
C3 C4 C5 C6 -179.55(18)
C4 C5 C6 C7 -0.7(3)
C10 O1 C7 C8 175.36(17)
C10 O1 C7 C6 -4.7(3)
C5 C6 C7 O1 -178.78(18)
C5 C6 C7 C8 1.2(3)
O1 C7 C8 C9 179.29(18)
C6 C7 C8 C9 -0.7(3)
C7 C8 C9 C4 -0.3(3)
C5 C4 C9 C8 0.8(3)
C3 C4 C9 C8 -179.91(18)
N2 C1 C11 C16 -1.2(3)
N1 C1 C11 C16 179.88(16)
N2 C1 C11 C12 178.04(17)
N1 C1 C11 C12 -0.9(3)
C16 C11 C12 C13 -0.2(3)
C1 C11 C12 C13 -179.39(17)
C11 C12 C13 C14 0.4(3)
C12 C13 C14 C15 0.1(3)
C13 C14 C15 C16 -0.8(3)
C14 C15 C16 C11 1.0(3)
C12 C11 C16 C15 -0.5(3)
C1 C11 C16 C15 178.71(18)
